data_4118575
loop_
_publ_author_name
'Liang Zhang'
'Jianhua Cheng'
'B\'eatrice Carry'
'Zhaomin Hou'

_publ_section_title
;
 Catalytic Boracarboxylation of Alkynes with Diborane and Carbon Dioxide
 by an N-Heterocyclic Carbene Copper Catalyst
;
_journal_name_full 'Journal of the American Chemical Society'
_journal_page_first 14314
_journal_page_last 14317
_journal_paper_doi 10.1021/ja3063474
_journal_volume 134
_journal_year 2012
_chemical_formula_sum 'C47 H58 B Cu N2 O2'
_chemical_formula_weight 757.30
_chemical_name_systematic
; 
 ? 
;
_space_group_IT_number 9
_symmetry_cell_setting monoclinic
_symmetry_space_group_name_Hall 'C -2yc'
_symmetry_space_group_name_H-M 'C 1 c 1'
_atom_sites_solution_hydrogens geom
_atom_sites_solution_primary direct
_atom_sites_solution_secondary difmap
_audit_creation_method SHELXL-97
_cell_angle_alpha 90.00
_cell_angle_beta 116.908(3)
_cell_angle_gamma 90.00
_cell_formula_units_Z 4
_cell_length_a 23.443(5)
_cell_length_b 12.578(3)
_cell_length_c 18.292(4)
_cell_measurement_temperature 163(2)
_cell_volume 4809.7(19)
_computing_cell_refinement 'Bruker SMART'
_computing_data_collection 'Bruker SMART'
_computing_data_reduction 'Bruker SHELXTL'
_computing_molecular_graphics 'Ortep-3 for Windows (Farrugia, 1997)'
_computing_publication_material 'WinGX publication routines (Farrugia, 1999)'
_computing_structure_refinement 'SHELXL-97 (Sheldrick, 2008)'
_computing_structure_solution 'SHELXS-97 (Sheldrick, 2008)'
_diffrn_ambient_temperature 163(2)
_diffrn_measured_fraction_theta_full 0.999
_diffrn_measured_fraction_theta_max 0.999
_diffrn_measurement_device_type 'CCD area detector'
_diffrn_measurement_method 'phi and omega scans'
_diffrn_radiation_monochromator graphite
_diffrn_radiation_source 'fine-focus sealed tube'
_diffrn_radiation_type MoK\a
_diffrn_radiation_wavelength 0.71073
_diffrn_reflns_av_R_equivalents 0.0431
_diffrn_reflns_av_sigmaI/netI 0.0721
_diffrn_reflns_limit_h_max 27
_diffrn_reflns_limit_h_min -26
_diffrn_reflns_limit_k_max 14
_diffrn_reflns_limit_k_min -14
_diffrn_reflns_limit_l_max 13
_diffrn_reflns_limit_l_min -21
_diffrn_reflns_number 12817
_diffrn_reflns_theta_full 25.00
_diffrn_reflns_theta_max 25.00
_diffrn_reflns_theta_min 1.89
_exptl_absorpt_coefficient_mu 0.488
_exptl_absorpt_correction_T_max 0.9304
_exptl_absorpt_correction_T_min 0.8674
_exptl_absorpt_correction_type empirical
_exptl_absorpt_process_details 'SADABS (Sheldrick, 2008)'
_exptl_crystal_colour Colorless
_exptl_crystal_density_diffrn 1.046
_exptl_crystal_description Block
_exptl_crystal_F_000 1616
_exptl_crystal_size_max 0.30
_exptl_crystal_size_mid 0.18
_exptl_crystal_size_min 0.15
_platon_squeeze_details
;
One disordered Benzene molecule per formual unit of complex 1
were not modelled and the disordered density was taken into account
using the SQUEEZE/PLATON procedure.(Sluis, P. van der; Spek, A. L. Acta 
Crystallogr. 1990, A46, 194?01) as implemented in PLATON (Spek, A.L. Acta
Crystallogr. 1990, A46, C34; Spek, A.L. J. Appl. Cryst. 2003, 36, 7?3.
PLATON - a multipurpose crystallographic tool.  Utrecht University,
Utrecht, The Netherlands). 
;
_refine_diff_density_max 0.448
_refine_diff_density_min -0.192
_refine_diff_density_rms 0.048
_refine_ls_abs_structure_details 'Flack H D (1983), Acta Cryst. A39, 876-881'
_refine_ls_abs_structure_Flack 0.036(14)
_refine_ls_extinction_method none
_refine_ls_goodness_of_fit_ref 0.984
_refine_ls_hydrogen_treatment constr
_refine_ls_matrix_type full
_refine_ls_number_parameters 480
_refine_ls_number_reflns 6051
_refine_ls_number_restraints 8
_refine_ls_restrained_S_all 0.983
_refine_ls_R_factor_all 0.0462
_refine_ls_R_factor_gt 0.0411
_refine_ls_shift/su_max 0.000
_refine_ls_shift/su_mean 0.000
_refine_ls_structure_factor_coef Fsqd
_refine_ls_weighting_details 'calc w=1/[\s^2^(Fo^2^)+(0.0353P)^2^+0.0000P] where P=(Fo^2^+2Fc^2^)/3'
_refine_ls_weighting_scheme calc
_refine_ls_wR_factor_gt 0.0872
_refine_ls_wR_factor_ref 0.0895
_reflns_number_gt 5421
_reflns_number_total 6051
_reflns_threshold_expression >2sigma(I)
_cod_data_source_file ja3063474_si_002_1.cif
_cod_data_source_block 1
_cod_original_cell_volume 4809.7(17)
_cod_database_code 4118575

loop_
_symmetry_equiv_pos_as_xyz
'x, y, z'
'x, -y, z+1/2'
'x+1/2, y+1/2, z'
'x+1/2, -y+1/2, z+1/2'

loop_
_atom_site_label
_atom_site_type_symbol
_atom_site_fract_x
_atom_site_fract_y
_atom_site_fract_z
_atom_site_U_iso_or_equiv
_atom_site_adp_type
_atom_site_occupancy
_atom_site_symmetry_multiplicity
_atom_site_calc_flag
_atom_site_refinement_flags
_atom_site_disorder_assembly
_atom_site_disorder_group
C1 C 0.16385(15) 0.7207(2) 0.9834(2) 0.0225(8) Uani 1 1 d . . .
C2 C 0.24457(16) 0.7148(3) 1.1140(2) 0.0285(8) Uani 1 1 d . . .
H2 H 0.2694 0.6932 1.1692 0.034 Uiso 1 1 calc R . .
C3 C 0.25787(16) 0.7938(3) 1.0758(2) 0.0264(8) Uani 1 1 d . . .
H3 H 0.2942 0.8390 1.0986 0.032 Uiso 1 1 calc R . .
C4 C 0.15458(15) 0.5844(3) 1.0771(2) 0.0230(8) Uani 1 1 d . . .
C5 C 0.17682(17) 0.4809(3) 1.0797(2) 0.0308(9) Uani 1 1 d . B .
C6 C 0.22955(17) 0.4536(3) 1.0570(3) 0.0388(10) Uani 1 1 d D . .
H6 H 0.2507 0.5196 1.0508 0.047 Uiso 1 1 calc R A 1
C7 C 0.1961(5) 0.4291(13) 0.9651(6) 0.0542(15) Uani 0.53(2) 1 d PD B 2
H7A H 0.2281 0.4111 0.9466 0.081 Uiso 0.53(2) 1 calc PR B 2
H7B H 0.1718 0.4916 0.9351 0.081 Uiso 0.53(2) 1 calc PR B 2
H7C H 0.1669 0.3689 0.9548 0.081 Uiso 0.53(2) 1 calc PR B 2
C8 C 0.2765(6) 0.3671(12) 1.1045(9) 0.0542(15) Uani 0.53(2) 1 d PD B 2
H8A H 0.3079 0.3586 1.0832 0.081 Uiso 0.53(2) 1 calc PR B 2
H8B H 0.2535 0.3001 1.0984 0.081 Uiso 0.53(2) 1 calc PR B 2
H8C H 0.2987 0.3867 1.1626 0.081 Uiso 0.53(2) 1 calc PR B 2
C7' C 0.2039(6) 0.3868(13) 0.9783(8) 0.0542(15) Uani 0.47(2) 1 d PD B 1
H7'1 H 0.2389 0.3707 0.9647 0.081 Uiso 0.47(2) 1 calc PR B 1
H7'2 H 0.1706 0.4268 0.9332 0.081 Uiso 0.47(2) 1 calc PR B 1
H7'3 H 0.1859 0.3203 0.9867 0.081 Uiso 0.47(2) 1 calc PR B 1
C8' C 0.2773(7) 0.3846(13) 1.1267(9) 0.0542(15) Uani 0.47(2) 1 d PD B 1
H8'1 H 0.3129 0.3651 1.1150 0.081 Uiso 0.47(2) 1 calc PR B 1
H8'2 H 0.2559 0.3200 1.1315 0.081 Uiso 0.47(2) 1 calc PR B 1
H8'3 H 0.2938 0.4244 1.1783 0.081 Uiso 0.47(2) 1 calc PR B 1
C9 C 0.14742(18) 0.4019(3) 1.1036(3) 0.0351(9) Uani 1 1 d . . .
H9 H 0.1612 0.3303 1.1066 0.042 Uiso 1 1 calc R B .
C10 C 0.09820(19) 0.4259(3) 1.1232(3) 0.0412(11) Uani 1 1 d . B .
H10 H 0.0791 0.3708 1.1402 0.049 Uiso 1 1 calc R . .
C11 C 0.07681(19) 0.5283(3) 1.1183(3) 0.0379(10) Uani 1 1 d . . .
H11 H 0.0428 0.5436 1.1313 0.045 Uiso 1 1 calc R B .
C12 C 0.10444(17) 0.6097(3) 1.0944(2) 0.0297(8) Uani 1 1 d . B .
C13 C 0.08113(18) 0.7247(3) 1.0908(3) 0.0364(10) Uani 1 1 d . . .
H13 H 0.0910 0.7642 1.0504 0.044 Uiso 1 1 calc R B .
C14 C 0.1170(2) 0.7785(4) 1.1730(4) 0.0700(16) Uani 1 1 d . B .
H14A H 0.1019 0.8518 1.1695 0.105 Uiso 1 1 calc R . .
H14B H 0.1629 0.7788 1.1885 0.105 Uiso 1 1 calc R . .
H14C H 0.1096 0.7398 1.2144 0.105 Uiso 1 1 calc R . .
C15 C 0.0090(2) 0.7321(4) 1.0618(3) 0.0578(13) Uani 1 1 d . B .
H15A H -0.0136 0.6978 1.0081 0.087 Uiso 1 1 calc R . .
H15B H -0.0037 0.8069 1.0574 0.087 Uiso 1 1 calc R . .
H15C H -0.0018 0.6961 1.1014 0.087 Uiso 1 1 calc R . .
C16 C 0.20371(16) 0.8840(3) 0.9416(2) 0.0262(8) Uani 1 1 d . . .
C17 C 0.23265(15) 0.8746(3) 0.8899(2) 0.0270(8) Uani 1 1 d . . .
C18 C 0.26396(18) 0.7713(3) 0.8824(3) 0.0399(10) Uani 1 1 d . . .
H18 H 0.2722 0.7266 0.9314 0.048 Uiso 1 1 calc R . .
C19 C 0.3268(2) 0.7874(4) 0.8802(4) 0.0680(15) Uani 1 1 d . . .
H19A H 0.3441 0.7183 0.8754 0.102 Uiso 1 1 calc R . .
H19B H 0.3570 0.8226 0.9308 0.102 Uiso 1 1 calc R . .
H19C H 0.3201 0.8318 0.8330 0.102 Uiso 1 1 calc R . .
C20 C 0.2174(3) 0.7109(4) 0.8064(4) 0.0766(17) Uani 1 1 d . . .
H20A H 0.2374 0.6446 0.8014 0.115 Uiso 1 1 calc R . .
H20B H 0.2066 0.7548 0.7576 0.115 Uiso 1 1 calc R . .
H20C H 0.1784 0.6946 0.8112 0.115 Uiso 1 1 calc R . .
C21 C 0.23072(17) 0.9637(3) 0.8432(2) 0.0355(9) Uani 1 1 d . . .
H21 H 0.2502 0.9604 0.8077 0.043 Uiso 1 1 calc R . .
C22 C 0.20131(18) 1.0556(3) 0.8477(3) 0.0391(10) Uani 1 1 d . . .
H22 H 0.2010 1.1153 0.8157 0.047 Uiso 1 1 calc R . .
C23 C 0.17223(18) 1.0625(3) 0.8978(3) 0.0382(10) Uani 1 1 d . . .
H23 H 0.1512 1.1265 0.8990 0.046 Uiso 1 1 calc R . .
C24 C 0.17295(16) 0.9775(3) 0.9470(2) 0.0302(9) Uani 1 1 d . . .
C25 C 0.14072(18) 0.9849(3) 1.0031(3) 0.0360(9) Uani 1 1 d . . .
H25 H 0.1598 0.9290 1.0464 0.043 Uiso 1 1 calc R . .
C26 C 0.1511(2) 1.0921(4) 1.0456(3) 0.0550(13) Uani 1 1 d . . .
H26A H 0.1293 1.0931 1.0804 0.083 Uiso 1 1 calc R . .
H26B H 0.1337 1.1485 1.0044 0.083 Uiso 1 1 calc R . .
H26C H 0.1970 1.1039 1.0795 0.083 Uiso 1 1 calc R . .
C27 C 0.06963(18) 0.9610(3) 0.9538(3) 0.0433(11) Uani 1 1 d . . .
H27A H 0.0488 0.9662 0.9896 0.065 Uiso 1 1 calc R . .
H27B H 0.0641 0.8889 0.9312 0.065 Uiso 1 1 calc R . .
H27C H 0.0503 1.0124 0.9089 0.065 Uiso 1 1 calc R . .
C28 C 0.01754(15) 0.5963(3) 0.8088(2) 0.0244(8) Uani 1 1 d . . .
C29 C 0.01632(15) 0.4844(3) 0.8371(2) 0.0262(8) Uani 1 1 d . . .
C30 C 0.00181(18) 0.4626(3) 0.9010(3) 0.0342(9) Uani 1 1 d . . .
H30 H -0.0045 0.5201 0.9302 0.041 Uiso 1 1 calc R . .
C31 C -0.00376(19) 0.3598(3) 0.9238(3) 0.0412(10) Uani 1 1 d . . .
H31 H -0.0152 0.3472 0.9667 0.049 Uiso 1 1 calc R . .
C32 C 0.0074(2) 0.2755(3) 0.8838(3) 0.0487(12) Uani 1 1 d . . .
H32 H 0.0030 0.2046 0.8982 0.058 Uiso 1 1 calc R . .
C33 C 0.0249(2) 0.2949(3) 0.8230(3) 0.0472(11) Uani 1 1 d . . .
H33 H 0.0343 0.2368 0.7969 0.057 Uiso 1 1 calc R . .
C34 C 0.02924(18) 0.3968(3) 0.7991(3) 0.0369(10) Uani 1 1 d . . .
H34 H 0.0411 0.4084 0.7565 0.044 Uiso 1 1 calc R . .
C35 C -0.02627(16) 0.6252(3) 0.7324(2) 0.0253(8) Uani 1 1 d . . .
C36 C -0.07746(16) 0.5499(3) 0.6751(2) 0.0294(9) Uani 1 1 d . . .
C37 C -0.11723(17) 0.4964(3) 0.7010(3) 0.0367(10) Uani 1 1 d . . .
H37 H -0.1137 0.5100 0.7540 0.044 Uiso 1 1 calc R . .
C38 C -0.16222(19) 0.4231(3) 0.6496(3) 0.0539(13) Uani 1 1 d . . .
H38 H -0.1878 0.3851 0.6688 0.065 Uiso 1 1 calc R . .
C39 C -0.1698(2) 0.4054(3) 0.5728(3) 0.0534(13) Uani 1 1 d . . .
H39 H -0.2011 0.3563 0.5381 0.064 Uiso 1 1 calc R . .
C40 C -0.1319(2) 0.4588(3) 0.5446(3) 0.0480(11) Uani 1 1 d . . .
H40 H -0.1367 0.4460 0.4910 0.058 Uiso 1 1 calc R . .
C41 C -0.08653(17) 0.5317(3) 0.5960(2) 0.0337(9) Uani 1 1 d . . .
H41 H -0.0614 0.5697 0.5762 0.040 Uiso 1 1 calc R . .
B1 B -0.02474(19) 0.7377(3) 0.6979(3) 0.0270(9) Uani 1 1 d . . .
C43 C 0.00465(17) 0.9088(3) 0.6911(3) 0.0312(9) Uani 1 1 d . . .
C44 C -0.0035(2) 1.0174(3) 0.7216(3) 0.0441(11) Uani 1 1 d . . .
H44A H -0.0465 1.0231 0.7176 0.066 Uiso 1 1 calc R . .
H44B H 0.0024 1.0729 0.6879 0.066 Uiso 1 1 calc R . .
H44C H 0.0284 1.0264 0.7788 0.066 Uiso 1 1 calc R . .
C45 C 0.07086(19) 0.8998(3) 0.6965(3) 0.0478(12) Uani 1 1 d . . .
H45A H 0.0759 0.8296 0.6770 0.072 Uiso 1 1 calc R . .
H45B H 0.1031 0.9091 0.7536 0.072 Uiso 1 1 calc R . .
H45C H 0.0764 0.9550 0.6624 0.072 Uiso 1 1 calc R . .
C46 C -0.04952(17) 0.8749(3) 0.6072(3) 0.0343(9) Uani 1 1 d . . .
C47 C -0.11457(18) 0.9153(3) 0.5922(3) 0.0521(13) Uani 1 1 d . . .
H47A H -0.1218 0.8987 0.6397 0.078 Uiso 1 1 calc R . .
H47B H -0.1476 0.8810 0.5433 0.078 Uiso 1 1 calc R . .
H47C H -0.1165 0.9925 0.5840 0.078 Uiso 1 1 calc R . .
C48 C -0.0364(2) 0.9001(3) 0.5346(3) 0.0497(12) Uani 1 1 d . . .
H48A H 0.0058 0.8725 0.5454 0.075 Uiso 1 1 calc R . .
H48B H -0.0373 0.9772 0.5268 0.075 Uiso 1 1 calc R . .
H48C H -0.0692 0.8667 0.4850 0.075 Uiso 1 1 calc R . .
N1 N 0.18756(13) 0.6701(2) 1.05757(18) 0.0222(7) Uani 1 1 d . . .
N2 N 0.20900(12) 0.7978(2) 0.99688(18) 0.0225(6) Uani 1 1 d . . .
O1 O 0.00169(12) 0.82593(18) 0.74593(16) 0.0351(6) Uani 1 1 d . . .
O2 O -0.05071(11) 0.76025(18) 0.61592(16) 0.0330(6) Uani 1 1 d . . .
Cu1 Cu 0.08825(2) 0.67481(3) 0.89008(3) 0.02421(11) Uani 1 1 d . . .

loop_
_atom_site_aniso_label
_atom_site_aniso_U_11
_atom_site_aniso_U_22
_atom_site_aniso_U_33
_atom_site_aniso_U_23
_atom_site_aniso_U_13
_atom_site_aniso_U_12
C1 0.0251(17) 0.0151(16) 0.028(2) -0.0062(15) 0.0123(17) -0.0008(14)
C2 0.0255(19) 0.031(2) 0.021(2) -0.0003(17) 0.0027(17) 0.0031(16)
C3 0.0221(18) 0.0214(18) 0.029(2) -0.0042(16) 0.0058(16) -0.0034(14)
C4 0.0271(19) 0.0231(18) 0.0163(19) -0.0044(15) 0.0074(16) -0.0059(14)
C5 0.032(2) 0.025(2) 0.033(2) 0.0044(17) 0.0122(18) 0.0003(15)
C6 0.040(2) 0.023(2) 0.058(3) -0.0032(19) 0.026(2) 0.0053(17)
C7 0.057(2) 0.047(4) 0.066(4) 0.007(3) 0.034(3) 0.024(2)
C8 0.057(2) 0.047(4) 0.066(4) 0.007(3) 0.034(3) 0.024(2)
C7' 0.057(2) 0.047(4) 0.066(4) 0.007(3) 0.034(3) 0.024(2)
C8' 0.057(2) 0.047(4) 0.066(4) 0.007(3) 0.034(3) 0.024(2)
C9 0.043(2) 0.0189(18) 0.040(2) 0.0037(17) 0.016(2) 0.0005(16)
C10 0.049(3) 0.034(2) 0.041(3) 0.009(2) 0.021(2) -0.0122(19)
C11 0.046(2) 0.041(3) 0.036(3) -0.0045(19) 0.027(2) -0.007(2)
C12 0.033(2) 0.0262(19) 0.027(2) -0.0035(16) 0.0115(18) -0.0040(15)
C13 0.045(2) 0.028(2) 0.049(3) -0.0063(19) 0.033(2) -0.0022(18)
C14 0.054(3) 0.058(3) 0.084(4) -0.037(3) 0.019(3) 0.006(2)
C15 0.046(3) 0.042(3) 0.078(4) -0.008(3) 0.022(3) 0.011(2)
C16 0.0260(19) 0.0218(18) 0.027(2) -0.0006(16) 0.0090(17) -0.0062(14)
C17 0.0182(17) 0.032(2) 0.028(2) 0.0041(16) 0.0078(16) -0.0031(14)
C18 0.037(2) 0.050(3) 0.035(2) 0.009(2) 0.019(2) 0.0148(19)
C19 0.049(3) 0.079(3) 0.083(4) -0.003(3) 0.036(3) 0.014(3)
C20 0.070(4) 0.061(3) 0.081(4) -0.032(3) 0.018(3) 0.016(3)
C21 0.030(2) 0.044(2) 0.029(2) 0.0088(19) 0.0109(18) -0.0044(17)
C22 0.029(2) 0.037(2) 0.038(2) 0.0149(19) 0.0031(19) -0.0099(17)
C23 0.033(2) 0.0186(19) 0.050(3) 0.0042(18) 0.008(2) -0.0017(15)
C24 0.0231(18) 0.027(2) 0.033(2) -0.0041(17) 0.0055(17) -0.0081(15)
C25 0.037(2) 0.032(2) 0.041(3) -0.0016(19) 0.020(2) 0.0077(17)
C26 0.047(3) 0.051(3) 0.069(3) -0.023(3) 0.028(3) -0.004(2)
C27 0.040(2) 0.031(2) 0.062(3) -0.009(2) 0.026(2) -0.0009(17)
C28 0.0236(18) 0.0218(18) 0.029(2) 0.0015(16) 0.0130(17) 0.0018(14)
C29 0.0176(17) 0.0259(19) 0.028(2) -0.0019(16) 0.0039(16) -0.0057(14)
C30 0.040(2) 0.024(2) 0.040(2) 0.0015(18) 0.020(2) -0.0013(16)
C31 0.045(2) 0.039(2) 0.036(3) 0.008(2) 0.016(2) -0.0049(18)
C32 0.058(3) 0.021(2) 0.054(3) 0.013(2) 0.014(2) -0.0014(19)
C33 0.062(3) 0.025(2) 0.045(3) -0.002(2) 0.016(2) 0.0024(19)
C34 0.048(2) 0.029(2) 0.032(2) 0.0016(18) 0.017(2) 0.0022(17)
C35 0.0253(19) 0.0220(19) 0.029(2) 0.0004(17) 0.0132(18) -0.0015(15)
C36 0.0220(18) 0.0244(19) 0.028(2) 0.0020(17) -0.0009(17) -0.0002(15)
C37 0.032(2) 0.034(2) 0.035(2) 0.0017(18) 0.0073(19) -0.0070(16)
C38 0.034(2) 0.039(2) 0.063(4) 0.016(2) -0.001(2) -0.0156(19)
C39 0.046(3) 0.035(2) 0.045(3) -0.005(2) -0.010(2) -0.011(2)
C40 0.053(3) 0.037(2) 0.030(2) -0.003(2) -0.002(2) -0.003(2)
C41 0.033(2) 0.027(2) 0.034(2) 0.0032(17) 0.0094(19) 0.0020(16)
B1 0.026(2) 0.027(2) 0.028(3) 0.004(2) 0.013(2) -0.0022(18)
C43 0.032(2) 0.0249(19) 0.036(2) 0.0022(18) 0.0143(18) -0.0011(16)
C44 0.059(3) 0.031(2) 0.043(3) 0.004(2) 0.025(2) -0.003(2)
C45 0.041(2) 0.029(2) 0.073(3) 0.003(2) 0.026(2) -0.0099(18)
C46 0.034(2) 0.0240(19) 0.042(3) 0.0058(18) 0.015(2) -0.0012(16)
C47 0.032(2) 0.046(3) 0.068(3) 0.021(2) 0.013(2) 0.0045(19)
C48 0.078(3) 0.033(2) 0.038(3) 0.003(2) 0.026(3) -0.014(2)
N1 0.0252(16) 0.0195(16) 0.0197(17) 0.0001(13) 0.0082(14) 0.0012(12)
N2 0.0224(15) 0.0191(14) 0.0224(17) 0.0009(12) 0.0069(13) -0.0015(11)
O1 0.0449(15) 0.0236(14) 0.0316(15) -0.0007(12) 0.0128(13) -0.0104(12)
O2 0.0400(15) 0.0214(13) 0.0293(16) 0.0011(11) 0.0084(13) -0.0091(11)
Cu1 0.0248(2) 0.02091(19) 0.0234(2) -0.0006(2) 0.00779(16) -0.0042(2)

loop_
_atom_type_symbol
_atom_type_description
_atom_type_scat_dispersion_real
_atom_type_scat_dispersion_imag
_atom_type_scat_source
C C 0.0033 0.0016 'International Tables Vol C Tables 4.2.6.8 and 6.1.1.4'
H H 0.0000 0.0000 'International Tables Vol C Tables 4.2.6.8 and 6.1.1.4'
B B 0.0013 0.0007 'International Tables Vol C Tables 4.2.6.8 and 6.1.1.4'
N N 0.0061 0.0033 'International Tables Vol C Tables 4.2.6.8 and 6.1.1.4'
O O 0.0106 0.0060 'International Tables Vol C Tables 4.2.6.8 and 6.1.1.4'
Cu Cu 0.3201 1.2651 'International Tables Vol C Tables 4.2.6.8 and 6.1.1.4'

loop_
_geom_angle_atom_site_label_1
_geom_angle_atom_site_label_2
_geom_angle_atom_site_label_3
_geom_angle
N1 C1 N2 102.5(3)
N1 C1 Cu1 122.8(2)
N2 C1 Cu1 134.6(3)
C3 C2 N1 106.8(3)
C3 C2 H2 126.6
N1 C2 H2 126.6
C2 C3 N2 107.2(3)
C2 C3 H3 126.4
N2 C3 H3 126.4
C12 C4 C5 123.3(3)
C12 C4 N1 119.0(3)
C5 C4 N1 117.7(3)
C9 C5 C4 116.6(3)
C9 C5 C6 120.5(3)
C4 C5 C6 122.9(3)
C8 C6 C5 118.7(6)
C8 C6 C7 111.4(6)
C5 C6 C7 105.7(5)
C8 C6 C8' 17.2(7)
C5 C6 C8' 106.3(7)
C7 C6 C8' 128.3(7)
C8 C6 C7' 91.1(7)
C5 C6 C7' 111.2(5)
C7 C6 C7' 21.8(5)
C8' C6 C7' 107.4(7)
C8 C6 H6 113.1
C5 C6 H6 110.6
C7 C6 H6 94.4
C8' C6 H6 110.6
C7' C6 H6 110.6
C6 C7 H7A 109.5
C6 C7 H7B 109.5
H7A C7 H7B 109.5
C6 C7 H7C 109.5
H7A C7 H7C 109.5
H7B C7 H7C 109.5
C6 C8 H8A 109.5
C6 C8 H8B 109.5
H8A C8 H8B 109.5
C6 C8 H8C 109.5
H8A C8 H8C 109.5
H8B C8 H8C 109.5
C6 C7' H7'1 109.5
C6 C7' H7'2 109.5
H7'1 C7' H7'2 109.5
C6 C7' H7'3 109.5
H7'1 C7' H7'3 109.5
H7'2 C7' H7'3 109.5
C6 C8' H8'1 109.5
C6 C8' H8'2 109.5
H8'1 C8' H8'2 109.5
C6 C8' H8'3 109.5
H8'1 C8' H8'3 109.5
H8'2 C8' H8'3 109.5
C10 C9 C5 121.0(3)
C10 C9 H9 119.5
C5 C9 H9 119.5
C11 C10 C9 120.6(3)
C11 C10 H10 119.7
C9 C10 H10 119.7
C10 C11 C12 120.4(4)
C10 C11 H11 119.8
C12 C11 H11 119.8
C11 C12 C4 118.0(3)
C11 C12 C13 120.1(3)
C4 C12 C13 121.8(3)
C14 C13 C15 110.4(4)
C14 C13 C12 110.6(4)
C15 C13 C12 112.8(3)
C14 C13 H13 107.6
C15 C13 H13 107.6
C12 C13 H13 107.6
C13 C14 H14A 109.5
C13 C14 H14B 109.5
H14A C14 H14B 109.5
C13 C14 H14C 109.5
H14A C14 H14C 109.5
H14B C14 H14C 109.5
C13 C15 H15A 109.5
C13 C15 H15B 109.5
H15A C15 H15B 109.5
C13 C15 H15C 109.5
H15A C15 H15C 109.5
H15B C15 H15C 109.5
C17 C16 C24 122.7(3)
C17 C16 N2 119.7(3)
C24 C16 N2 117.5(3)
C21 C17 C16 117.0(3)
C21 C17 C18 120.8(3)
C16 C17 C18 122.1(3)
C19 C18 C20 110.3(4)
C19 C18 C17 113.8(4)
C20 C18 C17 109.3(3)
C19 C18 H18 107.8
C20 C18 H18 107.8
C17 C18 H18 107.8
C18 C19 H19A 109.5
C18 C19 H19B 109.5
H19A C19 H19B 109.5
C18 C19 H19C 109.5
H19A C19 H19C 109.5
H19B C19 H19C 109.5
C18 C20 H20A 109.5
C18 C20 H20B 109.5
H20A C20 H20B 109.5
C18 C20 H20C 109.5
H20A C20 H20C 109.5
H20B C20 H20C 109.5
C22 C21 C17 121.3(4)
C22 C21 H21 119.3
C17 C21 H21 119.3
C21 C22 C23 120.7(4)
C21 C22 H22 119.6
C23 C22 H22 119.6
C22 C23 C24 121.3(4)
C22 C23 H23 119.4
C24 C23 H23 119.4
C23 C24 C16 116.9(4)
C23 C24 C25 121.5(3)
C16 C24 C25 121.6(3)
C26 C25 C27 110.9(3)
C26 C25 C24 112.6(3)
C27 C25 C24 109.4(3)
C26 C25 H25 107.9
C27 C25 H25 107.9
C24 C25 H25 107.9
C25 C26 H26A 109.5
C25 C26 H26B 109.5
H26A C26 H26B 109.5
C25 C26 H26C 109.5
H26A C26 H26C 109.5
H26B C26 H26C 109.5
C25 C27 H27A 109.5
C25 C27 H27B 109.5
H27A C27 H27B 109.5
C25 C27 H27C 109.5
H27A C27 H27C 109.5
H27B C27 H27C 109.5
C35 C28 C29 118.8(3)
C35 C28 Cu1 130.2(3)
C29 C28 Cu1 110.9(2)
C30 C29 C34 116.9(3)
C30 C29 C28 121.8(3)
C34 C29 C28 121.3(3)
C31 C30 C29 122.1(4)
C31 C30 H30 118.9
C29 C30 H30 118.9
C32 C31 C30 119.5(4)
C32 C31 H31 120.2
C30 C31 H31 120.2
C33 C32 C31 119.5(4)
C33 C32 H32 120.2
C31 C32 H32 120.2
C32 C33 C34 121.1(4)
C32 C33 H33 119.5
C34 C33 H33 119.5
C33 C34 C29 120.7(4)
C33 C34 H34 119.6
C29 C34 H34 119.6
C28 C35 C36 122.6(3)
C28 C35 B1 121.0(3)
C36 C35 B1 116.4(3)
C41 C36 C37 117.7(3)
C41 C36 C35 121.7(3)
C37 C36 C35 120.6(3)
C36 C37 C38 120.5(4)
C36 C37 H37 119.7
C38 C37 H37 119.7
C39 C38 C37 120.7(4)
C39 C38 H38 119.6
C37 C38 H38 119.6
C38 C39 C40 120.1(4)
C38 C39 H39 119.9
C40 C39 H39 119.9
C39 C40 C41 119.3(4)
C39 C40 H40 120.4
C41 C40 H40 120.4
C36 C41 C40 121.5(4)
C36 C41 H41 119.3
C40 C41 H41 119.3
O2 B1 O1 112.4(3)
O2 B1 C35 123.5(3)
O1 B1 C35 124.1(4)
O1 C43 C45 105.4(3)
O1 C43 C44 109.6(3)
C45 C43 C44 109.8(3)
O1 C43 C46 102.1(3)
C45 C43 C46 113.7(3)
C44 C43 C46 115.4(3)
C43 C44 H44A 109.5
C43 C44 H44B 109.5
H44A C44 H44B 109.5
C43 C44 H44C 109.5
H44A C44 H44C 109.5
H44B C44 H44C 109.5
C43 C45 H45A 109.5
C43 C45 H45B 109.5
H45A C45 H45B 109.5
C43 C45 H45C 109.5
H45A C45 H45C 109.5
H45B C45 H45C 109.5
O2 C46 C47 106.7(3)
O2 C46 C48 108.8(3)
C47 C46 C48 110.9(4)
O2 C46 C43 102.3(3)
C47 C46 C43 113.3(4)
C48 C46 C43 114.1(3)
C46 C47 H47A 109.5
C46 C47 H47B 109.5
H47A C47 H47B 109.5
C46 C47 H47C 109.5
H47A C47 H47C 109.5
H47B C47 H47C 109.5
C46 C48 H48A 109.5
C46 C48 H48B 109.5
H48A C48 H48B 109.5
C46 C48 H48C 109.5
H48A C48 H48C 109.5
H48B C48 H48C 109.5
C1 N1 C2 111.8(3)
C1 N1 C4 124.3(3)
C2 N1 C4 123.8(3)
C1 N2 C3 111.7(3)
C1 N2 C16 126.0(3)
C3 N2 C16 121.7(3)
B1 O1 C43 106.5(3)
B1 O2 C46 107.7(3)
C1 Cu1 C28 166.39(14)

loop_
_geom_bond_atom_site_label_1
_geom_bond_atom_site_label_2
_geom_bond_distance
C1 N1 1.368(5)
C1 N2 1.373(4)
C1 Cu1 1.910(3)
C2 C3 1.330(5)
C2 N1 1.385(4)
C2 H2 0.9500
C3 N2 1.379(4)
C3 H3 0.9500
C4 C12 1.385(5)
C4 C5 1.395(5)
C4 N1 1.461(4)
C5 C9 1.389(5)
C5 C6 1.512(5)
C6 C8 1.511(10)
C6 C7 1.530(10)
C6 C8' 1.530(11)
C6 C7' 1.535(11)
C6 H6 1.0000
C7 H7A 0.9800
C7 H7B 0.9800
C7 H7C 0.9800
C8 H8A 0.9800
C8 H8B 0.9800
C8 H8C 0.9800
C7' H7'1 0.9800
C7' H7'2 0.9800
C7' H7'3 0.9800
C8' H8'1 0.9800
C8' H8'2 0.9800
C8' H8'3 0.9800
C9 C10 1.387(5)
C9 H9 0.9500
C10 C11 1.371(6)
C10 H10 0.9500
C11 C12 1.383(5)
C11 H11 0.9500
C12 C13 1.538(5)
C13 C14 1.511(6)
C13 C15 1.528(5)
C13 H13 1.0000
C14 H14A 0.9800
C14 H14B 0.9800
C14 H14C 0.9800
C15 H15A 0.9800
C15 H15B 0.9800
C15 H15C 0.9800
C16 C17 1.397(5)
C16 C24 1.406(5)
C16 N2 1.449(4)
C17 C21 1.396(5)
C17 C18 1.528(5)
C18 C19 1.505(6)
C18 C20 1.526(7)
C18 H18 1.0000
C19 H19A 0.9800
C19 H19B 0.9800
C19 H19C 0.9800
C20 H20A 0.9800
C20 H20B 0.9800
C20 H20C 0.9800
C21 C22 1.367(5)
C21 H21 0.9500
C22 C23 1.370(6)
C22 H22 0.9500
C23 C24 1.393(5)
C23 H23 0.9500
C24 C25 1.527(5)
C25 C26 1.521(5)
C25 C27 1.523(5)
C25 H25 1.0000
C26 H26A 0.9800
C26 H26B 0.9800
C26 H26C 0.9800
C27 H27A 0.9800
C27 H27B 0.9800
C27 H27C 0.9800
C28 C35 1.356(5)
C28 C29 1.505(5)
C28 Cu1 1.924(4)
C29 C30 1.385(5)
C29 C34 1.407(5)
C30 C31 1.383(5)
C30 H30 0.9500
C31 C32 1.378(6)
C31 H31 0.9500
C32 C33 1.371(6)
C32 H32 0.9500
C33 C34 1.373(5)
C33 H33 0.9500
C34 H34 0.9500
C35 C36 1.516(5)
C35 B1 1.557(5)
C36 C41 1.383(5)
C36 C37 1.395(5)
C37 C38 1.396(6)
C37 H37 0.9500
C38 C39 1.353(7)
C38 H38 0.9500
C39 C40 1.386(6)
C39 H39 0.9500
C40 C41 1.396(5)
C40 H40 0.9500
C41 H41 0.9500
B1 O2 1.369(5)
B1 O1 1.376(5)
C43 O1 1.470(4)
C43 C45 1.514(5)
C43 C44 1.520(5)
C43 C46 1.544(6)
C44 H44A 0.9800
C44 H44B 0.9800
C44 H44C 0.9800
C45 H45A 0.9800
C45 H45B 0.9800
C45 H45C 0.9800
C46 O2 1.452(4)
C46 C47 1.510(5)
C46 C48 1.526(6)
C47 H47A 0.9800
C47 H47B 0.9800
C47 H47C 0.9800
C48 H48A 0.9800
C48 H48B 0.9800
C48 H48C 0.9800

loop_
_platon_squeeze_void_nr
_platon_squeeze_void_average_x
_platon_squeeze_void_average_y
_platon_squeeze_void_average_z
_platon_squeeze_void_volume
_platon_squeeze_void_count_electrons
_platon_squeeze_void_content
1 0.244 0.760 0.489 423 73 ' '
2 0.010 0.720 0.268 7 0 ' '
3 0.075 0.020 0.259 13 0 ' '
4 0.256 0.260 1.011 423 73 ' '
5 0.094 0.081 0.228 7 0 ' '
6 0.425 0.520 0.241 13 0 ' '
7 0.406 0.581 0.272 7 0 ' '
8 0.490 0.220 0.231 7 0 ' '
9 0.510 0.780 0.769 7 0 ' '
10 0.744 0.740 0.989 423 73 ' '
11 0.756 0.240 0.511 422 73 ' '
12 0.575 0.480 0.759 14 0 ' '
13 0.594 0.419 0.728 6 0 ' '
14 0.925 0.980 0.741 14 0 ' '
15 0.906 0.919 0.772 6 0 ' '
16 0.990 0.280 0.731 7 0 ' '
